data_1519016
loop_
_publ_author_name
'Hlel, F.'
'Smiri, L.'

_publ_section_title
;
 Synthesis and crystal structure of bis (2-phenylethylammonium)
 dihydrogendimphosphate, [C6H5(CH2)2NH3]2H2P2O7
;
_journal_name_full 'Solid State Sciences'
_journal_page_first 321
_journal_page_last 329
_journal_volume 1
_journal_year 1999
_chemical_formula_sum 'C16 H26 N2 O7 P2'
_chemical_formula_weight 420.333
_space_group_IT_number 14
_symmetry_cell_setting monoclinic
_symmetry_Int_Tables_number 14
_symmetry_space_group_name_Hall '-P 2ybc'
_symmetry_space_group_name_H-M 'P 1 21/c 1'
_cell_angle_alpha 90
_cell_angle_beta 98.99(2)
_cell_angle_gamma 90
_cell_formula_units_Z 4
_cell_length_a 19.006(3)
_cell_length_b 10.718(2)
_cell_length_c 10.996(3)
_cell_volume 2212.4(8)
_diffrn_ambient_temperature 293
_diffrn_radiation_probe x-ray
_diffrn_radiation_type MoK\a
_diffrn_radiation_wavelength 0.71073
_exptl_absorpt_coefficient_mu 0.396
_refine_ls_number_parameters 301
_refine_ls_number_reflns 2037
_refine_ls_R_factor_gt 0.056
_refine_ls_wR_factor_gt 0.191
_cod_data_source_file SSS-1999-1-321-329.cif
_cod_data_source_block H2P2O7
_cod_original_sg_symbol_H-M 'P 21/c'
_cod_database_code 1519016

loop_
_symmetry_equiv_pos_site_id
_symmetry_equiv_pos_as_xyz
1 x,y,z
2 -x,1/2+y,1/2-z
3 -x,-y,-z
4 x,1/2-y,1/2+z

loop_
_atom_site_label
_atom_site_type_symbol
_atom_site_thermal_displace_type
_atom_site_fract_x
_atom_site_fract_y
_atom_site_fract_z
_atom_site_occupancy
_atom_site_U_iso_or_equiv
_atom_site_calc_flag
_atom_site_refinement_flags
_atom_site_disorder_assembly
_atom_site_disorder_group
P1 P Uiso 0.07214(8) 0.18760(10) 0.59970(10) 1.000 0.0429(4) . . . .
P2 P Uiso -0.05144(8) 0.20830(10) 0.41180(10) 1.000 0.0408(4) . . . .
OL O Uiso 0.0290(2) 0.1699(3) 0.4639(3) 1.000 0.0460(10) . . . .
O11 O Uiso 0.0251(2) 0.1478(3) 0.6915(3) 1.000 0.0470(10) . . . .
O12 O Uiso 0.0994(2) 0.3180(3) 0.6132(3) 1.000 0.0610(10) . . . .
O13 O Uiso 0.1347(2) 0.0964(4) 0.5967(3) 1.000 0.0520(10) . . . .
O21 O Uiso -0.0524(2) 0.1820(3) 0.2723(3) 1.000 0.0500(10) . . . .
O22 O Uiso -0.1003(2) 0.1210(3) 0.4621(4) 1.000 0.0610(10) . . . .
O23 O Uiso -0.0603(2) 0.3432(3) 0.4352(3) 1.000 0.0540(10) . . . .
N1 N Uiso 0.0968(3) 0.0280(4) 0.9104(5) 1.000 0.0420(10) . . . .
C11 C Uiso 0.2855(5) 0.1277(9) 0.8866(9) 1.000 0.105(3) . . . .
C12 C Uiso 0.3059(6) 0.110(2) 0.7690(10) 1.000 0.172(6) . . . .
C13 C Uiso 0.3791(9) 0.104(2) 0.757(2) 1.000 0.214(8) . . . .
C14 C Uiso 0.4261(9) 0.108(2) 0.864(3) 1.000 0.250(10) . . . .
C15 C Uiso 0.4070(10) 0.115(3) 0.983(2) 1.000 0.260(10) . . . .
C16 C Uiso 0.3352(7) 0.129(2) 0.9880(10) 1.000 0.187(6) . . . .
C17 C Uiso 0.2077(4) 0.1396(7) 0.8956(8) 1.000 0.076(2) . . . .
C18 C Uiso 0.1725(4) 0.0138(6) 0.8998(7) 1.000 0.061(2) . . . .
N2 N Uiso 0.1055(3) 0.5119(6) 0.7823(6) 1.000 0.0550(10) . . . .
C19 C Uiso 0.1809(5) 0.5260(10) 0.8133(8) 1.000 0.100(3) . . . .
C20 C Uiso 0.2121(8) 0.631(2) 0.811(2) 1.000 0.330(10) . . . .
C21 C Uiso 0.2930(8) 0.614(3) 0.842(3) 1.000 0.32(2) . . . .
C22 C Uiso 0.31680(10) 0.678(3) 0.937(3) 1.000 0.66(6) . . . .
C23 C Uiso 0.387(2) 0.718(5) 0.973(6) 1.000 0.87(8) . . . .
C24 C Uiso 0.4330(10) 0.660(4) 0.905(4) 1.000 0.38(2) . . . .
C25 C Uiso 0.4180(10) 0.546(4) 0.855(4) 1.000 0.45(3) . . . .
C26 C Uiso 0.3420(10) 0.531(3) 0.814(3) 1.000 0.53(4) . . . .
H13 H Uiso 0.125(4) 0.012(7) 0.584(7) 1.000 0.10(3) . . . .
H21 H Uiso -0.021(3) 0.238(5) 0.242(5) 1.000 0.05(2) . . . .
H1N1 H Uiso 0.090(3) 0.085(5) 0.960(4) 1.000 0.040(10) . . . .
H2N1 H Uiso 0.073(3) 0.057(5) 0.843(5) 1.000 0.030(10) . . . .
H3N1 H Uiso 0.078(2) -0.044(5) 0.927(4) 1.000 0.030(10) . . . .
H1N2 H Uiso 0.085(3) 0.550(6) 0.733(5) 1.000 0.07(3) . . . .
H2N2 H Uiso 0.099(3) 0.445(3) 0.767(6) 1.000 0.06(2) . . . .
H3N2 H Uiso 0.092(5) 0.515(8) 0.855(9) 1.000 0.13(4) . . . .

loop_
_atom_type_symbol
_atom_type_description
_atom_type_scat_dispersion_real
_atom_type_scat_dispersion_imag
_atom_type_scat_source
C C 0.0033 0.0016 ' International Tables Vol C Tables 4.2.6.8 and 6.1.1.4'
H H 0.0000 0.0000 ' International Tables Vol C Tables 4.2.6.8 and 6.1.1.4'
N N 0.0061 0.0033 ' International Tables Vol C Tables 4.2.6.8 and 6.1.1.4'
O O 0.0106 0.0060 ' International Tables Vol C Tables 4.2.6.8 and 6.1.1.4'
P P 0.1023 0.0942 ' International Tables Vol C Tables 4.2.6.8 and 6.1.1.4'

loop_
_geom_angle_atom_site_label_1
_geom_angle_atom_site_label_2
_geom_angle_atom_site_label_3
_geom_angle
_geom_angle_site_symmetry_1
_geom_angle_site_symmetry_2
_geom_angle_site_symmetry_3
_geom_angle_publ_flag
OL P1 O11 108.7(2) . . . yes
OL P1 O12 108.91(19) . . . yes
OL P1 O13 100.91(19) . . . yes
O11 P1 O12 115.5(2) . . . yes
O11 P1 O13 112.0(2) . . . yes
O12 P1 O13 109.8(2) . . . yes
OL P2 O21 99.8(2) . . . yes
OL P2 O22 108.8(2) . . . yes
OL P2 O23 108.5(2) . . . yes
O21 P2 O22 110.0(2) . . . yes
O21 P2 O23 111.31(19) . . . yes
O22 P2 O23 117.1(2) . . . yes
P1 OL P2 128.7(2) . . . yes
P1 O13 H13 119(5) . . . no
P2 O21 H21 109(3) . . . no
H2N1 N1 H3N1 109(5) . . . no
C18 N1 H2N1 111(4) . . . no
C18 N1 H3N1 111(3) . . . no
C18 N1 H1N1 112(4) . . . no
H1N1 N1 H3N1 113(5) . . . no
H1N1 N1 H2N1 101(5) . . . no
H1N2 N2 H3N2 117(8) . . . no
H2N2 N2 H3N2 100(8) . . . no
H1N2 N2 H2N2 109(7) . . . no
C19 N2 H1N2 121(5) . . . no
C19 N2 H2N2 106(5) . . . no
C19 N2 H3N2 102(6) . . . no
C16 C11 C17 121.0(9) . . . no
C12 C11 C16 120.0(10) . . . no
C12 C11 C17 118.9(9) . . . no
C11 C12 C13 120.1(12) . . . no
C12 C13 C14 116.0(18) . . . no
C13 C14 C15 124.9(17) . . . no
C14 C15 C16 116.1(18) . . . no
C11 C16 C15 122.4(13) . . . no
C11 C17 C18 111.8(7) . . . no
N1 C18 C17 110.7(5) . . . yes
N2 C19 C20 122.8(11) . . . yes
C19 C20 C21 110.1(19) . . . no
C20 C21 C22 110(2) . . . no
C20 C21 C26 137(3) . . . no
C22 C21 C26 112(2) . . . no
C21 C22 C23 127(3) . . . no
C22 C23 C24 111(4) . . . no
C23 C24 C25 121(3) . . . no
C24 C25 C26 111(3) . . . no
C21 C26 C25 123(3) . . . no

loop_
_geom_bond_atom_site_label_1
_geom_bond_atom_site_label_2
_geom_bond_distance
_geom_bond_site_symmetry_1
_geom_bond_site_symmetry_2
_geom_bond_publ_flag
P1 OL 1.599(4) . . yes
P1 O11 1.511(4) . . yes
P1 O12 1.490(4) . . yes
P1 O13 1.544(4) . . yes
P2 OL 1.600(4) . . yes
P2 O21 1.557(3) . . yes
P2 O22 1.485(4) . . yes
P2 O23 1.483(3) . . yes
O13 H13 0.93(7) . . no
O21 H21 0.94(6) . . no
N1 C18 1.469(10) . . yes
N1 H3N1 0.88(5) . . no
N1 H1N1 0.84(5) . . no
N1 H2N1 0.86(5) . . no
N2 C19 1.428(11) . . yes
N2 H3N2 0.88(10) . . no
N2 H1N2 0.74(6) . . no
N2 H2N2 0.74(3) . . no
C11 C12 1.420(15) . . no
C11 C16 1.344(15) . . no
C11 C17 1.503(12) . . no
C12 C13 1.42(2) . . no
C13 C14 1.36(4) . . no
C14 C15 1.41(4) . . no
C15 C16 1.38(2) . . no
C17 C18 1.509(10) . . no
C19 C20 1.27(2) . . no
C20 C21 1.53(2) . . no
C21 C26 1.36(4) . . no
C21 C22 1.27(4) . . no
C22 C23 1.40(5) . . no
C23 C24 1.38(6) . . no
C24 C25 1.35(6) . . no
C25 C26 1.45(3) . . no

loop_
_geom_hbond_atom_site_label_D
_geom_hbond_atom_site_label_H
_geom_hbond_atom_site_label_A
_geom_hbond_distance_DH
_geom_hbond_distance_HA
_geom_hbond_distance_DA
_geom_hbond_angle_DHA
_geom_hbond_site_symmetry_A
_geom_hbond_publ_flag
N1 H1N1 O12 0.84(5) 1.96(5) 2.769(6) 160(5) 4_555 yes
N1 H2N1 O11 0.86(5) 2.02(5) 2.877(6) 172(4) . yes
N1 H3N1 O23 0.88(5) 2.01(5) 2.767(6) 144(4) 2_546 yes
N2 H1N2 O11 0.74(6) 2.59(6) 2.931(7) 110(5) 2_556 yes
N2 H1N2 O23 0.74(6) 2.16(6) 2.868(7) 160(6) 3_566 yes
N2 H2N2 O12 0.74(3) 2.17(5) 2.779(7) 140(6) . yes
N2 H3N2 O22 0.88(10) 2.29(9) 3.060(8) 146(7) 2_556 yes
O13 H13 O22 0.93(7) 1.56(8) 2.479(5) 169(8) 3_556 yes
O21 H21 O11 0.94(6) 1.65(5) 2.588(5) 171(5) 4_554 yes

loop_
_geom_torsion_atom_site_label_1
_geom_torsion_atom_site_label_2
_geom_torsion_atom_site_label_3
_geom_torsion_atom_site_label_4
_geom_torsion
_geom_torsion_site_symmetry_1
_geom_torsion_site_symmetry_2
_geom_torsion_site_symmetry_3
_geom_torsion_site_symmetry_4
_geom_torsion_publ_flag
O11 P1 OL P2 45.2(3) . . . . no
O12 P1 OL P2 -81.4(3) . . . . no
O13 P1 OL P2 163.1(3) . . . . no
O21 P2 OL P1 171.9(3) . . . . no
O22 P2 OL P1 -73.0(3) . . . . no
O23 P2 OL P1 55.4(3) . . . . no
C16 C11 C12 C13 -5(3) . . . . no
C17 C11 C12 C13 177.2(15) . . . . no
C12 C11 C16 C15 1(3) . . . . no
C17 C11 C16 C15 178(2) . . . . no
C12 C11 C17 C18 84.0(13) . . . . no
C16 C11 C17 C18 -93.6(14) . . . . no
C11 C12 C13 C14 4(3) . . . . no
C12 C13 C14 C15 1(3) . . . . no
C13 C14 C15 C16 -6(4) . . . . no
C14 C15 C16 C11 4(4) . . . . no
C11 C17 C18 N1 179.2(7) . . . . no
N2 C19 C20 C21 -176.9(15) . . . . no
C19 C20 C21 C22 -121(3) . . . . no
C19 C20 C21 C26 41(4) . . . . no
C20 C21 C22 C23 -159(4) . . . . no
C26 C21 C22 C23 34(5) . . . . no
C20 C21 C26 C25 177(3) . . . . no
C22 C21 C26 C25 -22(5) . . . . no
C21 C22 C23 C24 -12(7) . . . . no
C22 C23 C24 C25 -27(7) . . . . no
C23 C24 C25 C26 36(6) . . . . no
C24 C25 C26 C21 -10(5) . . . . no
